data_7110160
loop_
_publ_author_name
'Sajesh P. Thomas'
'Mysore S. Pavan'
'T. N. Guru Row'

_publ_section_title
;
 Experimental evidence for 'carbon bonding' in the solid state from charge
 density analysis
;
_journal_name_full Chem.Commun.
_journal_page_first 49
_journal_paper_doi 10.1039/c3cc47226d
_journal_volume 50
_journal_year 2013
_chemical_formula_moiety 'C11 H11 Cl N4 O2'
_chemical_formula_sum 'C11 H11 Cl N4 O2'
_chemical_formula_weight 266.69
_chemical_name_common Fenobam
_space_group_IT_number 9
_symmetry_cell_setting monoclinic
_symmetry_Int_Tables_number 9
_symmetry_space_group_name_Hall 'C -2yc'
_symmetry_space_group_name_H-M 'C 1 c 1'
_audit_conform_dict_location ftp://ftp.iucr.org/pub/cif_core.dic
_audit_conform_dict_name cif_core.dic
_audit_conform_dict_version 2.3
_audit_creation_date '20-Sep-09 T00:22:33-00:00'
_audit_creation_method 'XD routine XDCIF'
_audit_update_record
;
2013-09-20 # Formatted by publCIF
;
_cell_angle_alpha 90
_cell_angle_beta 101.3210(10)
_cell_angle_gamma 90
_cell_formula_units_Z 4
_cell_length_a 12.8504(2)
_cell_length_b 7.69270(10)
_cell_length_c 11.9619(2)
_cell_measurement_reflns_used 41168
_cell_measurement_temperature 100(2)
_cell_measurement_theta_max 47.4560
_cell_measurement_theta_min 3.0710
_cell_volume 1159.48(3)
_computing_cell_refinement
;
CrysAlisPro, Agilent Technologies,
Version 1.171.36.28 (release 01-02-2013 CrysAlis171 .NET)
(compiled Feb  1 2013,16:14:44)
;
_computing_data_collection
;
CrysAlisPro, Agilent Technologies,
Version 1.171.36.28 (release 01-02-2013 CrysAlis171 .NET)
(compiled Feb  1 2013,16:14:44)
;
_computing_data_reduction
;
CrysAlisPro, Agilent Technologies,
Version 1.171.36.28 (release 01-02-2013 CrysAlis171 .NET)
(compiled Feb  1 2013,16:14:44)
;
_computing_molecular_graphics 'Volkov et al, (2006)'
_computing_publication_material 'Volkov et al, (2006)'
_computing_structure_refinement 'Volkov et al, (2006)'
_computing_structure_solution 'SHELXS-2012 (Sheldrick, 2008)'
_diffrn_ambient_temperature 100(2)
_diffrn_detector_area_resol_mean 16.0839
_diffrn_measured_fraction_theta_full 0.9994
_diffrn_measured_fraction_theta_max 0.9879
_diffrn_measurement_details
;
  1 omega  -41.00  -16.00   1.0000   15.0000
omega____ theta____ kappa____ phi______ frames
    -       32.0000  149.0000  141.3190 25

  2 omega  -43.00  -18.00   1.0000   15.0000
omega____ theta____ kappa____ phi______ frames
    -       32.0000  153.0000  -73.2591 25

  3 omega -101.00  -48.00   1.0000   15.0000
omega____ theta____ kappa____ phi______ frames
    -      -33.2757  -77.0000  120.0000 53

  4 omega  -45.00   -5.00   1.0000   15.0000
omega____ theta____ kappa____ phi______ frames
    -      -33.2757  -77.0000  120.0000 40

  5 omega  -57.00  -30.00   1.0000   15.0000
omega____ theta____ kappa____ phi______ frames
    -      -33.2757  -37.0000    0.0000 27

  6 omega -106.00   11.00   1.0000   15.0000
omega____ theta____ kappa____ phi______ frames
    -      -33.2757  -19.0000  -30.0000 117

  7 omega -108.00  -35.00   1.0000   15.0000
omega____ theta____ kappa____ phi______ frames
    -      -33.2757 -179.0000  -30.0000 73

  8 omega  -39.00  -12.00   1.0000   15.0000
omega____ theta____ kappa____ phi______ frames
    -      -33.2757  -58.0000 -151.5587 27

  9 omega  -34.00   -9.00   1.0000   15.0000
omega____ theta____ kappa____ phi______ frames
    -      -33.2757  -43.0000 -161.7297 25

 10 omega  -84.00  -58.00   1.0000   15.0000
omega____ theta____ kappa____ phi______ frames
    -      -33.2757  -43.0000 -161.7297 26

 11 omega  -39.00  -12.00   1.0000   15.0000
omega____ theta____ kappa____ phi______ frames
    -      -33.2757  -57.0000 -180.0000 27

 12 omega  -28.00   -3.00   1.0000   15.0000
omega____ theta____ kappa____ phi______ frames
    -      -33.2757  -77.0000 -180.0000 25

 13 omega   13.00   98.00   1.0000   15.0000
omega____ theta____ kappa____ phi______ frames
    -       33.2757   57.0000 -120.0000 85

 14 omega  -20.00   75.00   1.0000   15.0000
omega____ theta____ kappa____ phi______ frames
    -       33.2757  -99.0000  -90.0000 95

 15 omega    8.00   35.00   1.0000   15.0000
omega____ theta____ kappa____ phi______ frames
    -       33.2757   37.0000 -120.0000 27

 16 omega    1.00   26.00   1.0000   20.0000
omega____ theta____ kappa____ phi______ frames
    -       40.0000   93.0000  -16.3178 25

 17 omega    9.00   34.00   1.0000   20.0000
omega____ theta____ kappa____ phi______ frames
    -       44.0000   85.0000 -144.8680 25

 18 omega    9.00   34.00   1.0000   20.0000
omega____ theta____ kappa____ phi______ frames
    -       44.0000   85.0000   18.6480 25

 19 omega    8.00   33.00   1.0000   20.0000
omega____ theta____ kappa____ phi______ frames
    -       44.0000   87.0000   58.5128 25

 20 omega   10.00   35.00   1.0000   20.0000
omega____ theta____ kappa____ phi______ frames
    -       44.0000   84.0000  101.9688 25

 21 omega    8.00   33.00   1.0000   20.0000
omega____ theta____ kappa____ phi______ frames
    -       44.0000   87.0000  167.7233 25

 22 omega    8.00   33.00   1.0000   20.0000
omega____ theta____ kappa____ phi______ frames
    -       44.0000   87.0000  -86.6454 25

 23 omega   12.00   37.00   1.0000   20.0000
omega____ theta____ kappa____ phi______ frames
    -       44.0000   82.0000  -66.7488 25

 24 omega   17.00   47.00   1.0000   35.0000
omega____ theta____ kappa____ phi______ frames
    -       48.0000   79.0000 -176.1162 30

 25 omega   16.00   41.00   1.0000   35.0000
omega____ theta____ kappa____ phi______ frames
    -       48.0000   80.0000  -24.8406 25

 26 omega   17.00   43.00   1.0000   35.0000
omega____ theta____ kappa____ phi______ frames
    -       48.0000   79.0000 -153.1474 26

 27 omega   15.00   40.00   1.0000   35.0000
omega____ theta____ kappa____ phi______ frames
    -       48.0000   82.0000    2.7791 25

 28 omega   16.00   41.00   1.0000   35.0000
omega____ theta____ kappa____ phi______ frames
    -       48.0000   82.0000   35.5462 25

 29 omega   16.00   41.00   1.0000   35.0000
omega____ theta____ kappa____ phi______ frames
    -       48.0000   80.0000   80.6163 25

 30 omega   17.00   43.00   1.0000   35.0000
omega____ theta____ kappa____ phi______ frames
    -       48.0000   80.0000  118.0084 26

 31 omega   19.00   44.00   1.0000   35.0000
omega____ theta____ kappa____ phi______ frames
    -       52.0000   82.0000  -99.7316 25

 32 omega   21.00   46.00   1.0000   35.0000
omega____ theta____ kappa____ phi______ frames
    -       52.0000   78.0000 -167.3136 25

 33 omega   20.00   45.00   1.0000   35.0000
omega____ theta____ kappa____ phi______ frames
    -       52.0000   80.0000   89.0095 25

 34 omega  -51.00  -25.00   1.0000   35.0000
omega____ theta____ kappa____ phi______ frames
    -      -52.0000  -76.0000 -112.4187 26

 35 omega  -45.00  -20.00   1.0000   35.0000
omega____ theta____ kappa____ phi______ frames
    -      -52.0000  -82.0000  106.1816 25

 36 omega  -45.00  -20.00   1.0000   35.0000
omega____ theta____ kappa____ phi______ frames
    -      -52.0000  -82.0000   83.8263 25

 37 omega -119.00  -93.00   1.0000   35.0000
omega____ theta____ kappa____ phi______ frames
    -      -52.0000  -77.0000  -32.0835 26

 38 omega  -51.00  -25.00   1.0000   35.0000
omega____ theta____ kappa____ phi______ frames
    -      -52.0000  -75.0000  -11.1965 26

 39 omega  -47.00  -22.00   1.0000   35.0000
omega____ theta____ kappa____ phi______ frames
    -      -52.0000  -77.0000  -32.0835 25

 40 omega   19.00   44.00   1.0000   35.0000
omega____ theta____ kappa____ phi______ frames
    -       52.0000   82.0000   10.8547 25

 41 omega  -45.00  -20.00   1.0000   35.0000
omega____ theta____ kappa____ phi______ frames
    -      -52.0000  -82.0000 -127.2576 25

 42 omega   23.00   65.00   1.0000   35.0000
omega____ theta____ kappa____ phi______ frames
    -       52.0000   76.0000  -12.1110 42

 43 omega  -45.00  -19.00   1.0000   35.0000
omega____ theta____ kappa____ phi______ frames
    -      -52.0000  -82.0000   41.4365 26

 44 omega  -45.00  -20.00   1.0000   35.0000
omega____ theta____ kappa____ phi______ frames
    -      -52.0000  -82.0000  154.5495 25

 45 omega   21.00   46.00   1.0000   35.0000
omega____ theta____ kappa____ phi______ frames
    -       52.0000   79.0000  -70.9448 25

 46 omega   21.00   46.00   1.0000   35.0000
omega____ theta____ kappa____ phi______ frames
    -       52.0000   78.0000  -44.4231 25

 47 omega   21.00   46.00   1.0000   35.0000
omega____ theta____ kappa____ phi______ frames
    -       52.0000   78.0000 -114.8578 25

 48 omega  -53.00  -27.00   1.0000   55.0000
omega____ theta____ kappa____ phi______ frames
    -      -56.0000  -75.0000   47.4988 26

 49 omega  -60.00  -34.00   1.0000   60.0000
omega____ theta____ kappa____ phi______ frames
    -      -64.0000  -77.0000 -120.0000 26

 50 omega  -54.00  -28.00   1.0000   55.0000
omega____ theta____ kappa____ phi______ frames
    -      -56.0000  -76.0000  -43.8077 26

 51 omega   26.00   52.00   1.0000   55.0000
omega____ theta____ kappa____ phi______ frames
    -       56.0000   77.0000  165.1148 26

 52 omega  -53.00  -27.00   1.0000   55.0000
omega____ theta____ kappa____ phi______ frames
    -      -56.0000  -76.0000  159.9120 26

 53 omega  -54.00  -28.00   1.0000   55.0000
omega____ theta____ kappa____ phi______ frames
    -      -56.0000  -74.0000  -38.4411 26

 54 omega -126.00  -99.00   1.0000   55.0000
omega____ theta____ kappa____ phi______ frames
    -      -56.0000  -74.0000  -38.4411 27

 55 omega  -56.00  -30.00   1.0000   55.0000
omega____ theta____ kappa____ phi______ frames
    -      -56.0000  -72.0000    9.4820 26

 56 omega  -57.00  -28.00   1.0000   55.0000
omega____ theta____ kappa____ phi______ frames
    -      -56.0000  -74.0000  -70.8818 29

 57 omega  -54.00  -28.00   1.0000   55.0000
omega____ theta____ kappa____ phi______ frames
    -      -56.0000  -74.0000   72.5561 26

 58 omega  -57.00  -31.00   1.0000   55.0000
omega____ theta____ kappa____ phi______ frames
    -      -60.0000  -77.0000   57.1600 26

 59 omega  -56.00  -31.00   1.0000   55.0000
omega____ theta____ kappa____ phi______ frames
    -      -60.0000  -77.0000 -106.1095 25

 60 omega  -56.00  -30.00   1.0000   55.0000
omega____ theta____ kappa____ phi______ frames
    -      -60.0000  -77.0000  125.4085 26

 61 omega  -60.00  -30.00   1.0000   55.0000
omega____ theta____ kappa____ phi______ frames
    -      -60.0000  -77.0000   -7.2372 30

 62 omega  -56.00  -30.00   1.0000   55.0000
omega____ theta____ kappa____ phi______ frames
    -      -60.0000  -77.0000 -175.0317 26

 63 omega  -60.00  -34.00   1.0000   60.0000
omega____ theta____ kappa____ phi______ frames
    -      -64.0000  -77.0000  120.0000 26

 64 omega  -58.00  -32.00   1.0000   55.0000
omega____ theta____ kappa____ phi______ frames
    -      -60.0000  -74.0000   33.1911 26

 65 omega  -57.00  -31.00   1.0000   55.0000
omega____ theta____ kappa____ phi______ frames
    -      -60.0000  -75.0000 -142.7400 26

 66 omega  -58.00  -32.00   1.0000   55.0000
omega____ theta____ kappa____ phi______ frames
    -      -60.0000  -74.0000  -90.8743 26

 67 omega  -59.00  -34.00   1.0000   60.0000
omega____ theta____ kappa____ phi______ frames
    -      -64.0000  -77.0000    0.0000 25

 68 omega  -61.00  -35.00   1.0000   60.0000
omega____ theta____ kappa____ phi______ frames
    -      -64.0000  -77.0000 -180.0000 26

 69 omega  -61.00  -35.00   1.0000   60.0000
omega____ theta____ kappa____ phi______ frames
    -      -64.0000  -75.0000  -14.3848 26

 70 omega  -62.00  -36.00   1.0000   60.0000
omega____ theta____ kappa____ phi______ frames
    -      -64.0000  -77.0000 -150.0000 26

 71 omega  -61.00  -36.00   1.0000   60.0000
omega____ theta____ kappa____ phi______ frames
    -      -64.0000  -73.0000   73.0201 25

 72 omega  -61.00  -35.00   1.0000   60.0000
omega____ theta____ kappa____ phi______ frames
    -      -64.0000  -77.0000  127.1669 26

 73 omega  -60.00  -34.00   1.0000   60.0000
omega____ theta____ kappa____ phi______ frames
    -      -64.0000  -77.0000   30.0000 26

 74 omega  -65.00  -39.00   1.0000   60.0000
omega____ theta____ kappa____ phi______ frames
    -      -64.0000  -69.0000   34.2587 26

 75 omega  -60.00  -34.00   1.0000   60.0000
omega____ theta____ kappa____ phi______ frames
    -      -64.0000  -77.0000  -30.0000 26

 76 omega  -62.00  -36.00   1.0000   60.0000
omega____ theta____ kappa____ phi______ frames
    -      -64.0000  -77.0000 -131.7072 26

 77 omega  -59.00  -34.00   1.0000   60.0000
omega____ theta____ kappa____ phi______ frames
    -      -64.0000  -77.0000  -71.4582 25

 78 omega  -61.00  -35.00   1.0000   60.0000
omega____ theta____ kappa____ phi______ frames
    -      -64.0000  -77.0000  167.6216 26

 79 omega  -61.00  -36.00   1.0000   60.0000
omega____ theta____ kappa____ phi______ frames
    -      -64.0000  -74.0000  101.5594 25

 80 omega  -61.00  -35.00   1.0000   60.0000
omega____ theta____ kappa____ phi______ frames
    -      -64.0000  -77.0000  150.0000 26

 81 omega   15.00  119.00   1.0000   65.0000
omega____ theta____ kappa____ phi______ frames
    -       73.1180 -125.0000  -30.0000 104

 82 omega  -60.00  -34.00   1.0000   60.0000
omega____ theta____ kappa____ phi______ frames
    -      -64.0000  -77.0000   90.0000 26

 83 omega  -60.00  -34.00   1.0000   60.0000
omega____ theta____ kappa____ phi______ frames
    -      -64.0000  -77.0000  -60.0000 26

 84 omega  -59.00  -34.00   1.0000   60.0000
omega____ theta____ kappa____ phi______ frames
    -      -64.0000  -77.0000  -90.0000 25

 85 omega   43.00   69.00   1.0000   65.0000
omega____ theta____ kappa____ phi______ frames
    -       73.1180   77.0000 -180.0000 26

 86 omega   75.00  142.00   1.0000   65.0000
omega____ theta____ kappa____ phi______ frames
    -       73.1180   77.0000  -30.0000 67

 87 omega   43.00   69.00   1.0000   65.0000
omega____ theta____ kappa____ phi______ frames
    -       73.1180   77.0000  -30.0000 26

 88 omega    3.00   60.00   1.0000   65.0000
omega____ theta____ kappa____ phi______ frames
    -       73.1180  -30.0000    0.0000 57

 89 omega   10.00   77.00   1.0000   65.0000
omega____ theta____ kappa____ phi______ frames
    -       73.1180  -61.0000 -180.0000 67

 90 omega    8.00   66.00   1.0000   65.0000
omega____ theta____ kappa____ phi______ frames
    -       73.1180  -77.0000  -30.0000 58

 91 omega   26.00   93.00   1.0000   65.0000
omega____ theta____ kappa____ phi______ frames
    -       73.1180  -77.0000    0.0000 67

 92 omega   77.00  103.00   1.0000   65.0000
omega____ theta____ kappa____ phi______ frames
    -       73.1180  -94.0000  150.0000 26

 93 omega   77.00  143.00   1.0000   65.0000
omega____ theta____ kappa____ phi______ frames
    -       73.1180   77.0000  150.0000 66

 94 omega   43.00   69.00   1.0000   65.0000
omega____ theta____ kappa____ phi______ frames
    -       73.1180   77.0000  150.0000 26

 95 omega   81.00  140.00   1.0000   65.0000
omega____ theta____ kappa____ phi______ frames
    -       73.1180   77.0000  120.0000 59

 96 omega   43.00   69.00   1.0000   65.0000
omega____ theta____ kappa____ phi______ frames
    -       73.1180   77.0000  120.0000 26

 97 omega   76.00  117.00   1.0000   65.0000
omega____ theta____ kappa____ phi______ frames
    -       73.1180   77.0000    0.0000 41

 98 omega   43.00   68.00   1.0000   65.0000
omega____ theta____ kappa____ phi______ frames
    -       73.1180   77.0000    0.0000 25

 99 omega   79.00  120.00   1.0000   65.0000
omega____ theta____ kappa____ phi______ frames
    -       73.1180   77.0000   60.0000 41

100 omega   43.00   69.00   1.0000   65.0000
omega____ theta____ kappa____ phi______ frames
    -       73.1180   77.0000   60.0000 26

101 omega   75.00  127.00   1.0000   65.0000
omega____ theta____ kappa____ phi______ frames
    -       73.1180   77.0000  -60.0000 52

102 omega   44.00   69.00   1.0000   65.0000
omega____ theta____ kappa____ phi______ frames
    -       73.1180   77.0000  -60.0000 25

103 omega   77.00  121.00   1.0000   65.0000
omega____ theta____ kappa____ phi______ frames
    -       73.1180   77.0000 -150.0000 44

104 omega   45.00   70.00   1.0000   65.0000
omega____ theta____ kappa____ phi______ frames
    -       73.1180   77.0000 -150.0000 25

105 omega   21.00   99.00   1.0000   65.0000
omega____ theta____ kappa____ phi______ frames
    -       73.1180  -77.0000   90.0000 78

106 omega   77.00  110.00   1.0000   65.0000
omega____ theta____ kappa____ phi______ frames
    -       73.1180   77.0000  -90.0000 33

107 omega   44.00   70.00   1.0000   65.0000
omega____ theta____ kappa____ phi______ frames
    -       73.1180   77.0000  -90.0000 26

108 omega   79.00  128.00   1.0000   65.0000
omega____ theta____ kappa____ phi______ frames
    -       73.1180   77.0000   30.0000 49

109 omega   43.00   69.00   1.0000   65.0000
omega____ theta____ kappa____ phi______ frames
    -       73.1180   77.0000   30.0000 26

110 omega   77.00  138.00   1.0000   65.0000
omega____ theta____ kappa____ phi______ frames
    -       73.1180   77.0000   90.0000 61

111 omega   43.00   69.00   1.0000   65.0000
omega____ theta____ kappa____ phi______ frames
    -       73.1180   77.0000   90.0000 26

112 omega    0.00   60.00   1.0000   65.0000
omega____ theta____ kappa____ phi______ frames
    -       73.1180  -30.0000   90.0000 60

113 omega    3.00   68.00   1.0000   65.0000
omega____ theta____ kappa____ phi______ frames
    -       73.1180  -30.0000 -180.0000 65

114 omega   78.00  142.00   1.0000   65.0000
omega____ theta____ kappa____ phi______ frames
    -       73.1180   77.0000 -120.0000 64

115 omega -109.00  -34.00   1.0000   15.0000
omega____ theta____ kappa____ phi______ frames
    -      -33.2757 -179.0000  -90.0000 75

116 omega   45.00   71.00   1.0000   65.0000
omega____ theta____ kappa____ phi______ frames
    -       73.1180   77.0000 -120.0000 26

117 omega   78.00  114.00   1.0000   65.0000
omega____ theta____ kappa____ phi______ frames
    -       73.1180   77.0000 -180.0000 36

118 omega -110.00  -34.00   1.0000   15.0000
omega____ theta____ kappa____ phi______ frames
    -      -33.2757  179.0000    0.0000 76

119 omega -106.00   -7.00   1.0000   15.0000
omega____ theta____ kappa____ phi______ frames
    -      -33.2757  -37.0000  -60.0000 99

120 omega -110.00  -34.00   1.0000   15.0000
omega____ theta____ kappa____ phi______ frames
    -      -33.2757  179.0000   90.0000 76

121 omega -109.00  -34.00   1.0000   15.0000
omega____ theta____ kappa____ phi______ frames
    -      -33.2757 -179.0000   30.0000 75

122 omega -110.00  -34.00   1.0000   15.0000
omega____ theta____ kappa____ phi______ frames
    -      -33.2757  179.0000  120.0000 76

123 omega -109.00  -34.00   1.0000   15.0000
omega____ theta____ kappa____ phi______ frames
    -      -33.2757 -179.0000 -150.0000 75

124 omega -110.00  -34.00   1.0000   15.0000
omega____ theta____ kappa____ phi______ frames
    -      -33.2757  179.0000  150.0000 76

125 omega   -6.00   20.00   1.0000   15.0000
omega____ theta____ kappa____ phi______ frames
    -       36.0000   99.0000   74.0612 26

126 omega    3.00   32.00   1.0000   20.0000
omega____ theta____ kappa____ phi______ frames
    -       40.0000   90.0000 -109.6181 29

127 omega   11.00   40.00   1.0000   20.0000
omega____ theta____ kappa____ phi______ frames
    -       44.0000   83.0000  -16.4526 29

128 omega -115.00  -25.00   1.0000   35.0000
omega____ theta____ kappa____ phi______ frames
    -      -48.0000  -64.0000  122.3245 90

129 omega -116.00  -28.00   1.0000   35.0000
omega____ theta____ kappa____ phi______ frames
    -      -48.0000  -59.0000   80.6196 88

130 omega -115.00  -25.00   1.0000   35.0000
omega____ theta____ kappa____ phi______ frames
    -      -48.0000  -64.0000 -100.1204 90

131 omega -116.00  -26.00   1.0000   35.0000
omega____ theta____ kappa____ phi______ frames
    -      -48.0000  -63.0000  146.4870 90

132 omega   15.00   45.00   1.0000   35.0000
omega____ theta____ kappa____ phi______ frames
    -       48.0000   82.0000  164.0905 30

133 omega   23.00  122.00   1.0000   35.0000
omega____ theta____ kappa____ phi______ frames
    -       52.0000   75.0000  -73.5512 99

134 omega   24.00  121.00   1.0000   35.0000
omega____ theta____ kappa____ phi______ frames
    -       52.0000   73.0000  174.9087 97

135 omega   23.00  122.00   1.0000   35.0000
omega____ theta____ kappa____ phi______ frames
    -       52.0000   75.0000    5.4354 99

136 omega   23.00  122.00   1.0000   35.0000
omega____ theta____ kappa____ phi______ frames
    -       52.0000   76.0000  -12.1110 99
;
_diffrn_measurement_device_type 'Xcalibur, Eos, Nova'
_diffrn_measurement_method '\w scans'
_diffrn_orient_matrix_UB_11 0.0027268000
_diffrn_orient_matrix_UB_12 -0.0920990000
_diffrn_orient_matrix_UB_13 0.0007167000
_diffrn_orient_matrix_UB_21 0.0488427000
_diffrn_orient_matrix_UB_22 0.0039825000
_diffrn_orient_matrix_UB_23 0.0396624000
_diffrn_orient_matrix_UB_31 -0.0278617000
_diffrn_orient_matrix_UB_32 -0.0020514000
_diffrn_orient_matrix_UB_33 0.0456321000
_diffrn_radiation_monochromator mirror
_diffrn_radiation_probe x-ray
_diffrn_radiation_source 'Mova (Mo) X-ray Source'
_diffrn_radiation_type MoK\a
_diffrn_radiation_wavelength 0.71073
_diffrn_reflns_av_R_equivalents 0.0677
_diffrn_reflns_av_sigmaI/netI 0.0793
_diffrn_reflns_limit_h_max 28
_diffrn_reflns_limit_h_min -28
_diffrn_reflns_limit_k_max 17
_diffrn_reflns_limit_k_min -17
_diffrn_reflns_limit_l_max 26
_diffrn_reflns_limit_l_min -26
_diffrn_reflns_number 180449
_diffrn_reflns_reduction_process
;
;
_diffrn_reflns_theta_full 52.0093
_diffrn_reflns_theta_max 52.1550
_diffrn_reflns_theta_min 3.1026
_diffrn_standards_number 0
_exptl_absorpt_coefficient_mu 0.329
_exptl_absorpt_correction_T_max 1.799
_exptl_absorpt_correction_T_min 0.981
_exptl_absorpt_correction_type gaussian
_exptl_absorpt_process_details
;
CrysAlisPro, Agilent Technologies,
Version 1.171.36.28 (release 01-02-2013 CrysAlis171 .NET)
compiled Feb  1 2013,16:14:44)
Numerical absorption correction based on gaussian integration over
a multifaceted crystal model
;
_exptl_crystal_colour colourless
_exptl_crystal_density_diffrn 1.528
_exptl_crystal_density_method 'Not Measured'
_exptl_crystal_description block
_exptl_crystal_F_000 552
_exptl_crystal_size_max 0.3416
_exptl_crystal_size_mid 0.1745
_exptl_crystal_size_min 0.1151
_refine_diff_density_max 0.391
_refine_diff_density_min -0.438
_refine_diff_density_rms 0.050
_refine_ls_abs_structure_details
;
 Flack x determined using 4115 quotients [(I+)-(I-)]/[(I+)+(I-)]
 (Parsons and Flack (2004), Acta Cryst. A60, s61).
;
_refine_ls_abs_structure_Flack 0.015(18)
_refine_ls_extinction_method none
_refine_ls_goodness_of_fit_ref 0.971
_refine_ls_matrix_type full
_refine_ls_number_parameters 276
_refine_ls_number_reflns 10048
_refine_ls_number_restraints 0
_refine_ls_R_factor_all 0.033
_refine_ls_R_factor_gt 0.02
_refine_ls_shift/su_max 0.001
_refine_ls_shift/su_mean 0.000
_refine_ls_structure_factor_coef Fsqd
_refine_ls_weighting_details
;
        calc w2 = 1/[s^2^(Fo^2^)]
;
_refine_ls_weighting_scheme calc
_refine_ls_wR_factor_ref 0.044
_reflns_number_gt 10670
_reflns_number_total 12156
_reflns_threshold_expression I>3\s(I)
_cod_data_source_file c3cc47226d.txt
_cod_data_source_block abs
_cod_original_sg_symbol_H-M 'C c'
_cod_database_code 7110160

loop_
_space_group_symop_id
_space_group_symop_operation_xyz
1 +X,+Y,+Z
2 +X,-Y,1/2+Z
3 1/2+X,1/2+Y,+Z
4 1/2+X,1/2-Y,1/2+Z

loop_
_atom_local_axes_atom_label
_atom_local_axes_atom0
_atom_local_axes_ax1
_atom_local_axes_atom1
_atom_local_axes_atom2
_atom_local_axes_ax2
CL(1) C(1) Z CL(1) C(2) Y
O(1) C(7) Z O(1) H(4N) Y
O(2) C(9) Z O(2) N(4) Y
N(1) H(1N) Z N(1) C(7) Y
N(2) C(8) Z N(2) C(7) Y
N(3) C(8) Z N(3) C(10) Y
N(4) H(4N) Z N(4) C(9) Y
C(1) C(6) Z C(1) C(2) Y
C(2) H(2) Z C(2) C(1) Y
C(3) N(1) Z C(3) C(2) Y
C(4) H(4) Z C(4) C(5) Y
C(5) H(5) Z C(5) C(4) Y
C(6) H(6) Z C(6) C(1) Y
C(7) O(1) Z C(7) N(1) Y
C(8) N(2) Z C(8) N(3) Y
C(9) O(2) Z C(9) N(4) Y
C(10) H(10A) Z C(10) H(10B) Y
C(11) H(11B) Z C(11) H(11C) Y
H(1N) N(1) Z H(1N) C(7) Y
H(2) C(2) Z H(2) C(1) Y
H(4) C(4) Z H(4) C(3) Y
H(4N) N(4) Z H(4N) C(8) Y
H(5) C(5) Z H(5) C(6) Y
H(6) C(6) Z H(6) C(1) Y
H(10A) C(10) Z H(10A) H(10B) Y
H(10B) C(10) Z H(10B) H(10A) Y
H(11A) C(11) Z H(11A) H(11B) Y
H(11B) C(11) Z H(11B) H(11A) Y
H(11C) C(11) Z H(11C) H(11B) Y

loop_
_atom_rho_multipole_atom_label
_atom_rho_multipole_coeff_Pv
_atom_rho_multipole_coeff_P00
_atom_rho_multipole_coeff_P11
_atom_rho_multipole_coeff_P1-1
_atom_rho_multipole_coeff_P10
_atom_rho_multipole_coeff_P20
_atom_rho_multipole_coeff_P21
_atom_rho_multipole_coeff_P2-1
_atom_rho_multipole_coeff_P22
_atom_rho_multipole_coeff_P2-2
_atom_rho_multipole_coeff_P30
_atom_rho_multipole_coeff_P31
_atom_rho_multipole_coeff_P3-1
_atom_rho_multipole_coeff_P32
_atom_rho_multipole_coeff_P3-2
_atom_rho_multipole_coeff_P33
_atom_rho_multipole_coeff_P3-3
_atom_rho_multipole_coeff_P40
_atom_rho_multipole_coeff_P41
_atom_rho_multipole_coeff_P4-1
_atom_rho_multipole_coeff_P42
_atom_rho_multipole_coeff_P4-2
_atom_rho_multipole_coeff_P43
_atom_rho_multipole_coeff_P4-3
_atom_rho_multipole_coeff_P44
_atom_rho_multipole_coeff_P4-4
_atom_rho_multipole_kappa
_atom_rho_multipole_kappa_prime0
_atom_rho_multipole_kappa_prime1
_atom_rho_multipole_kappa_prime2
_atom_rho_multipole_kappa_prime3
_atom_rho_multipole_kappa_prime4
_atom_rho_multipole_radial_slater_n0
_atom_rho_multipole_radial_slater_zeta0
_atom_rho_multipole_radial_slater_n1
_atom_rho_multipole_radial_slater_zeta1
_atom_rho_multipole_radial_slater_n2
_atom_rho_multipole_radial_slater_zeta2
_atom_rho_multipole_radial_slater_n3
_atom_rho_multipole_radial_slater_zeta3
_atom_rho_multipole_radial_slater_n4
_atom_rho_multipole_radial_slater_zeta4
CL(1) 6.9965 0 0 0 0.0489 -0.1572 0 0 -0.0183 0 0.109 0 0 0.0482 0 0 0 0.0339 0 0 -0.0198 0 0 0 0.0038 0 0.997606 1.025028 1.025028 1.025028 1.025028 1.025028 4 4.2587714285714 4 4.2587714285714 4 4.2587714285714 4 4.2587714285714 4 4.2587714285714
O(1) 6.1152 0 0 0 -0.0116 -0.0411 0 0 -0.0648 0 -0.0095 0 0 0.0713 0 0 0 0 0 0 0 0 0 0 0 0 0.989168 0.990504 0.990504 0.990504 0.990504 0.990504 2 4.466 2 4.466 2 4.466 3 4.466 4 4.466
O(2) 6.1443 0 0 0 -0.0186 -0.0539 0 0 -0.0851 0 0.0188 0 0 0.0234 0 0 0 0 0 0 0 0 0 0 0 0 0.989168 0.990504 0.990504 0.990504 0.990504 0.990504 2 4.466 2 4.466 2 4.466 3 4.466 4 4.466
N(1) 5.0134 0 0 -0.0063 0.0047 -0.037 0 0.0095 0.0156 0 0.1635 0 -0.0053 0.0821 0 0 0.0008 0 0 0 0 0 0 0 0 0 0.999131 0.99511 0.99511 0.99511 0.99511 0.99511 2 3.83936 2 3.83936 2 3.83936 3 3.83936 4 3.83936
N(2) 5.125 0 0 -0.1109 -0.0933 -0.0031 0 0.017 -0.0514 0 0.0877 0 0.0275 0.0273 0 0 -0.0371 0 0 0 0 0 0 0 0 0 0.994744 1.004444 1.004444 1.004444 1.004444 1.004444 2 3.83936 2 3.83936 2 3.83936 3 3.83936 4 3.83936
N(3) 4.9946 0 0 -0.0189 0.0522 -0.0466 0 0.0327 0.0283 0 0.1066 0 -0.0485 0.1237 0 0 0.0017 0 0 0 0 0 0 0 0 0 1.006692 0.994727 0.994727 0.994727 0.994727 0.994727 2 3.83936 2 3.83936 2 3.83936 3 3.83936 4 3.83936
N(4) 5.0477 0 0 -0.0243 -0.017 0.0429 0 -0.0194 0.0188 0 0.1327 0 0.046 0.083 0 0 -0.0029 0 0 0 0 0 0 0 0 0 1.00259 0.985327 0.985327 0.985327 0.985327 0.985327 2 3.83936 2 3.83936 2 3.83936 3 3.83936 4 3.83936
C(1) 4.3645 0 0 0.0977 0.0666 0.1266 0 -0.0773 -0.0839 0 0.1759 0 -0.0412 0.1677 0 0 -0.0169 0 0 0 0 0 0 0 0 0 0.983492 1.002734 1.002734 1.002734 1.002734 1.002734 2 3.1762 2 3.1762 2 3.1762 3 3.1762 4 3.1762
C(2) 3.8806 0 0 -0.0438 -0.0867 0.0519 0 0.0026 -0.1302 0 0.2148 0 -0.0052 0.1143 0 0 -0.0033 0 0 0 0 0 0 0 0 0 1.00935 0.987465 0.987465 0.987465 0.987465 0.987465 2 3.1762 2 3.1762 2 3.1762 3 3.1762 4 3.1762
C(3) 4.0976 0 0 -0.0535 -0.0682 0.0401 0 0.0071 -0.1907 0 0.2433 0 0.008 0.1581 0 0 -0.0004 0 0 0 0 0 0 0 0 0 1.000566 0.987304 0.987304 0.987304 0.987304 0.987304 2 3.1762 2 3.1762 2 3.1762 3 3.1762 4 3.1762
C(4) 3.9533 0 0 0.0355 -0.0199 0.0312 0 -0.0421 -0.1429 0 0.193 0 0.0171 0.1148 0 0 0.0027 0 0 0 0 0 0 0 0 0 1.001297 0.998854 0.998854 0.998854 0.998854 0.998854 2 3.1762 2 3.1762 2 3.1762 3 3.1762 4 3.1762
C(5) 3.8022 0 0 0.0452 0.0114 0.0469 0 0.0539 -0.2065 0 0.2292 0 0.0552 0.0868 0 0 -0.0168 0 0 0 0 0 0 0 0 0 1.013282 0.97798 0.97798 0.97798 0.97798 0.97798 2 3.1762 2 3.1762 2 3.1762 3 3.1762 4 3.1762
C(6) 4.1007 0 0 -0.0743 -0.0404 0.0794 0 0.043 -0.177 0 0.1884 0 -0.0775 0.1537 0 0 -0.0532 0 0 0 0 0 0 0 0 0 0.995592 0.978576 0.978576 0.978576 0.978576 0.978576 2 3.1762 2 3.1762 2 3.1762 3 3.1762 4 3.1762
C(7) 4.1079 0 0 -0.0134 0.0476 0.1993 0 0.0629 -0.1683 0 0.2972 0 -0.0326 0.1951 0 0 0.0168 0 0 0 0 0 0 0 0 0 1.000904 0.989956 0.989956 0.989956 0.989956 0.989956 2 3.1762 2 3.1762 2 3.1762 3 3.1762 4 3.1762
C(8) 4.1013 0 0 0.0209 0.0819 0.1783 0 -0.0054 -0.138 0 0.2671 0 -0.0665 0.2172 0 0 0.0042 0 0 0 0 0 0 0 0 0 0.994706 0.998439 0.998439 0.998439 0.998439 0.998439 2 3.1762 2 3.1762 2 3.1762 3 3.1762 4 3.1762
C(9) 4.1688 0 0 0.0123 0.0755 0.2401 0 0.0166 -0.1844 0 0.2927 0 -0.0411 0.2331 0 0 0.0369 0 0 0 0 0 0 0 0 0 1.000501 0.990197 0.990197 0.990197 0.990197 0.990197 2 3.1762 2 3.1762 2 3.1762 3 3.1762 4 3.1762
C(10) 3.9111 0 0.0592 -0.0427 0.039 0.0345 0.0427 -0.0011 -0.0346 0.0374 0.2296 0.0288 0.0219 -0.0253 0.036 -0.0184 -0.1453 0 0 0 0 0 0 0 0 0 1.009739 0.975422 0.975422 0.975422 0.975422 0.975422 2 3.1762 2 3.1762 2 3.1762 3 3.1762 4 3.1762
C(11) 4.0472 0 -0.017 -0.0368 0.1188 0.0544 -0.0495 0.0177 0.0048 -0.0476 0.2039 -0.0035 0.0709 -0.0233 -0.0851 0.0773 -0.1402 0 0 0 0 0 0 0 0 0 0.983566 0.995724 0.995724 0.995724 0.995724 0.995724 2 3.1762 2 3.1762 2 3.1762 3 3.1762 4 3.1762
H(1N) 0.9142 0 0 0 0.2742 0.1539 0 0 0 0 0 0 0 0 0 0 0 0 0 0 0 0 0 0 0 0 1.2 1.2 1.2 1.2 1.2 1.2 0 2 1 2 2 2 3 2 4 2
H(2) 1.0258 0 0 0 0.2968 0.1128 0 0 0 0 0 0 0 0 0 0 0 0 0 0 0 0 0 0 0 0 1.2 1.2 1.2 1.2 1.2 1.2 0 2 1 2 2 2 3 2 4 2
H(4) 1.0129 0 0 0 0.2394 0.0956 0 0 0 0 0 0 0 0 0 0 0 0 0 0 0 0 0 0 0 0 1.2 1.2 1.2 1.2 1.2 1.2 0 2 1 2 2 2 3 2 4 2
H(4N) 0.8719 0 0 0 0.2014 0.038 0 0 0 0 0 0 0 0 0 0 0 0 0 0 0 0 0 0 0 0 1.2 1.2 1.2 1.2 1.2 1.2 0 2 1 2 2 2 3 2 4 2
H(5) 0.9488 0 0 0 0.119 -0.0421 0 0 0 0 0 0 0 0 0 0 0 0 0 0 0 0 0 0 0 0 1.2 1.2 1.2 1.2 1.2 1.2 0 2 1 2 2 2 3 2 4 2
H(6) 0.9233 0 0 0 0.1697 -0.0148 0 0 0 0 0 0 0 0 0 0 0 0 0 0 0 0 0 0 0 0 1.2 1.2 1.2 1.2 1.2 1.2 0 2 1 2 2 2 3 2 4 2
H(10A) 0.7866 0 0 0 0.11 0.0343 0 0 0 0 0 0 0 0 0 0 0 0 0 0 0 0 0 0 0 0 1.2 1.2 1.2 1.2 1.2 1.2 0 2 1 2 2 2 3 2 4 2
H(10B) 0.9413 0 0 0 0.1777 0.1239 0 0 0 0 0 0 0 0 0 0 0 0 0 0 0 0 0 0 0 0 1.2 1.2 1.2 1.2 1.2 1.2 0 2 1 2 2 2 3 2 4 2
H(11A) 0.8756 0 0 0 0.1412 0.0002 0 0 0 0 0 0 0 0 0 0 0 0 0 0 0 0 0 0 0 0 1.2 1.2 1.2 1.2 1.2 1.2 0 2 1 2 2 2 3 2 4 2
H(11B) 0.7643 0 0 0 0.1063 -0.0436 0 0 0 0 0 0 0 0 0 0 0 0 0 0 0 0 0 0 0 0 1.2 1.2 1.2 1.2 1.2 1.2 0 2 1 2 2 2 3 2 4 2
H(11C) 0.9632 0 0 0 0.2444 0.0656 0 0 0 0 0 0 0 0 0 0 0 0 0 0 0 0 0 0 0 0 1.2 1.2 1.2 1.2 1.2 1.2 0 2 1 2 2 2 3 2 4 2

loop_
_atom_site_aniso_label
_atom_site_aniso_U_11
_atom_site_aniso_U_22
_atom_site_aniso_U_33
_atom_site_aniso_U_23
_atom_site_aniso_U_13
_atom_site_aniso_U_12
CL(1) 0.034127 0.021436 0.017929 -0.001366 0.012665 -0.009002
O(1) 0.030231 0.016689 0.021997 -0.004064 0.015616 -0.006405
O(2) 0.022695 0.018356 0.017394 -0.003028 0.007655 -0.001187
N(1) 0.020899 0.013226 0.015003 -0.000634 0.00694 -0.002618
N(2) 0.02033 0.01317 0.016964 -0.000645 0.008069 -0.002401
N(3) 0.019369 0.015741 0.015284 -0.000298 0.007779 -0.003501
N(4) 0.018357 0.01384 0.015521 0.000221 0.007522 -0.001449
C(1) 0.018611 0.014908 0.013326 -0.000156 0.004752 -0.002902
C(2) 0.018723 0.013622 0.012769 -0.000182 0.004801 -0.001788
C(3) 0.015596 0.012979 0.012303 0.000305 0.00375 -0.000554
C(4) 0.017691 0.015823 0.012875 -0.000913 0.004292 -0.001116
C(5) 0.020394 0.017562 0.0141 -0.003023 0.004531 -0.003221
C(6) 0.021142 0.016395 0.015687 -0.002148 0.004926 -0.004785
C(7) 0.019215 0.012612 0.016451 -0.000315 0.007712 -0.001556
C(8) 0.016413 0.012557 0.014766 0.000305 0.006252 -0.00089
C(9) 0.016002 0.014091 0.01444 -0.000416 0.005187 -0.000282
C(10) 0.015355 0.014729 0.016467 0.000406 0.004777 -0.001952
C(11) 0.020252 0.022723 0.016038 0.002224 0.00797 -0.001006
H(1N) 0.03868 0.030858 0.025383 -0.003309 0.017412 -0.006722
H(2) 0.045875 0.028555 0.026921 -0.00787 0.016351 -0.007524
H(4) 0.040844 0.033462 0.025577 -0.002281 0.016734 -0.007281
H(4N) 0.039539 0.027734 0.030728 -0.002995 0.018483 -0.009233
H(5) 0.040309 0.027041 0.026964 -0.007833 0.009356 -0.003973
H(6) 0.038241 0.023987 0.032689 -0.000706 0.009341 -0.009337
H(10A) 0.022473 0.036437 0.032961 -0.002002 0.003568 -0.001057
H(10B) 0.03655 0.024055 0.033153 0.005672 0.007464 0.005435
H(11A) 0.03285 0.05199 0.039934 -0.004401 0.014788 -0.015682
H(11B) 0.046881 0.043995 0.031767 0.010813 0.009085 0.006524
H(11C) 0.059287 0.028157 0.037978 -0.007696 0.022371 -0.009062

loop_
_atom_site_label
_atom_site_fract_x
_atom_site_fract_y
_atom_site_fract_z
_atom_site_U_iso_or_equiv
_atom_site_occupancy
_atom_site_symmetry_multiplicity
CL(1) 0.11215 0.256814 0.784539 0.023 1 4
O(1) 0.291811 0.821547 0.725474 0.022 1 4
O(2) 0.434388 1.359064 0.882028 0.019 1 4
N(1) 0.316675 0.671136 0.566225 0.016 1 4
N(2) 0.391043 0.93485 0.596255 0.016 1 4
N(3) 0.482029 1.197437 0.623106 0.016 1 4
N(4) 0.401843 1.118952 0.763304 0.015 1 4
C(1) 0.165332 0.312173 0.666408 0.015 1 4
C(2) 0.215961 0.472287 0.667469 0.015 1 4
C(3) 0.262582 0.515581 0.574613 0.013 1 4
C(4) 0.257379 0.397115 0.48419 0.015 1 4
C(5) 0.205432 0.23915 0.485773 0.017 1 4
C(6) 0.157773 0.194454 0.577343 0.018 1 4
C(7) 0.330415 0.811773 0.638251 0.016 1 4
C(8) 0.421824 1.072589 0.656803 0.014 1 4
C(9) 0.443526 1.279014 0.796714 0.015 1 4
C(10) 0.502481 1.337469 0.705099 0.015 1 4
C(11) 0.513918 1.201624 0.513607 0.019 1 4
H(1N) 0.35368 0.682444 0.499036 0.03 1 4
H(2) 0.216204 0.5624 0.736988 0.033 1 4
H(4) 0.296472 0.431558 0.414938 0.032 1 4
H(4N) 0.353965 1.042106 0.800141 0.031 1 4
H(5) 0.203855 0.139558 0.421585 0.031 1 4
H(6) 0.116908 0.072011 0.580261 0.031 1 4
H(10A) 0.586365 1.354022 0.743496 0.031 1 4
H(10B) 0.47252 1.462462 0.669521 0.031 1 4
H(11A) 0.593449 1.251695 0.522087 0.041 1 4
H(11B) 0.463379 1.287633 0.456133 0.041 1 4
H(11C) 0.510632 1.073959 0.476332 0.04 1 4

loop_
_atom_type_symbol
_atom_type_description
_atom_type_scat_dispersion_real
_atom_type_scat_dispersion_imag
_atom_type_scat_source
C C 0.0033 0.0016 'International Tables Vol C Tables 4.2.6.8 and 6.1.1.4'
H H 0.0000 0.0000 'International Tables Vol C Tables 4.2.6.8 and 6.1.1.4'
N N 0.0061 0.0033 'International Tables Vol C Tables 4.2.6.8 and 6.1.1.4'
O O 0.0106 0.0060 'International Tables Vol C Tables 4.2.6.8 and 6.1.1.4'
B B 0.0013 0.0007 'International Tables Vol C Tables 4.2.6.8 and 6.1.1.4'

loop_
_geom_angle_atom_site_label_1
_geom_angle_atom_site_label_2
_geom_angle_atom_site_label_3
_geom_angle
_geom_angle_site_symmetry_1
_geom_angle_site_symmetry_2
_geom_angle_site_symmetry_3
_geom_angle_publ_flag
C(3) N(1) C(7) 129.37464344871 1_555 1_555 1_555 yes
C(3) N(1) H(1N) 116.57401680328 1_555 1_555 1_555 yes
C(7) N(1) H(1N) 114.01819772837 1_555 1_555 1_555 yes
C(7) N(2) C(8) 119.1661688145 1_555 1_555 1_555 yes
C(8) N(3) C(10) 111.57480277924 1_555 1_555 1_555 yes
C(8) N(3) C(11) 124.69695511361 1_555 1_555 1_555 yes
C(10) N(3) C(11) 123.45093845847 1_555 1_555 1_555 yes
C(8) N(4) C(9) 111.38519528372 1_555 1_555 1_555 yes
C(8) N(4) H(4N) 118.9500341816 1_555 1_555 1_555 yes
C(9) N(4) H(4N) 129.24331829057 1_555 1_555 1_555 yes
CL(1) C(1) C(2) 117.82918419852 1_555 1_555 1_555 yes
CL(1) C(1) C(6) 118.99933361193 1_555 1_555 1_555 yes
C(2) C(1) C(6) 123.15341956004 1_555 1_555 1_555 yes
C(1) C(2) C(3) 118.34362923985 1_555 1_555 1_555 yes
C(1) C(2) H(2) 120.31215257146 1_555 1_555 1_555 yes
C(3) C(2) H(2) 121.29955012138 1_555 1_555 1_555 yes
N(1) C(3) C(2) 123.80637898442 1_555 1_555 1_555 yes
N(1) C(3) C(4) 116.68377392638 1_555 1_555 1_555 yes
C(2) C(3) C(4) 119.50207575421 1_555 1_555 1_555 yes
C(3) C(4) C(5) 120.48012268245 1_555 1_555 1_555 yes
C(3) C(4) H(4) 118.09218450659 1_555 1_555 1_555 yes
C(5) C(4) H(4) 121.41196747633 1_555 1_555 1_555 yes
C(4) C(5) C(6) 120.75964343962 1_555 1_555 1_555 yes
C(4) C(5) H(5) 123.51269053937 1_555 1_555 1_555 yes
C(6) C(5) H(5) 115.56598149476 1_555 1_555 1_555 yes
C(1) C(6) C(5) 117.74876809579 1_555 1_555 1_555 yes
C(1) C(6) H(6) 120.31027696933 1_555 1_555 1_555 yes
C(5) C(6) H(6) 121.93720422593 1_555 1_555 1_555 yes
O(1) C(7) N(1) 123.46558064688 1_555 1_555 1_555 yes
O(1) C(7) N(2) 127.61899168951 1_555 1_555 1_555 yes
N(1) C(7) N(2) 108.90990003293 1_555 1_555 1_555 yes
N(2) C(8) N(3) 123.04698285755 1_555 1_555 1_555 yes
N(2) C(8) N(4) 128.81156267352 1_555 1_555 1_555 yes
N(3) C(8) N(4) 108.13968952151 1_555 1_555 1_555 yes
O(2) C(9) N(4) 127.04599390828 1_555 1_555 1_555 yes
O(2) C(9) C(10) 126.83717922762 1_555 1_555 1_555 yes
N(4) C(9) C(10) 106.11364948418 1_555 1_555 1_555 yes
N(3) C(10) C(9) 102.65428111484 1_555 1_555 1_555 yes
N(3) C(10) H(10A) 113.87901205976 1_555 1_555 1_555 yes
N(3) C(10) H(10B) 112.88763152259 1_555 1_555 1_555 yes
C(9) C(10) H(10A) 108.7845547095 1_555 1_555 1_555 yes
C(9) C(10) H(10B) 110.79178558092 1_555 1_555 1_555 yes
H(10A) C(10) H(10B) 107.7416863944 1_555 1_555 1_555 yes
N(3) C(11) H(11A) 110.75152493688 1_555 1_555 1_555 yes
N(3) C(11) H(11B) 110.45032284962 1_555 1_555 1_555 yes
N(3) C(11) H(11C) 111.07663349877 1_555 1_555 1_555 yes
H(11A) C(11) H(11B) 106.41738736727 1_555 1_555 1_555 yes
H(11A) C(11) H(11C) 108.9314782699 1_555 1_555 1_555 yes
H(11B) C(11) H(11C) 109.08324931195 1_555 1_555 1_555 yes

loop_
_geom_bond_atom_site_label_1
_geom_bond_atom_site_label_2
_geom_bond_distance
_geom_bond_site_symmetry_1
_geom_bond_site_symmetry_2
_geom_bond_publ_flag
CL(1) C(1) 1.7390587679977 1_555 1_555 yes
O(1) C(7) 1.2423929318137 1_555 1_555 yes
O(2) C(9) 1.2171705072592 1_555 1_555 yes
N(1) C(3) 1.3973471341263 1_555 1_555 yes
N(1) C(7) 1.3726645848328 1_555 1_555 yes
N(1) H(1N) 1.0147378746851 1_555 1_555 yes
N(2) C(7) 1.3818194006809 1_555 1_555 yes
N(2) C(8) 1.3004866631052 1_555 1_555 yes
N(3) C(8) 1.3438222575732 1_555 1_555 yes
N(3) C(10) 1.4457636846051 1_555 1_555 yes
N(3) C(11) 1.4475197111203 1_555 1_555 yes
N(4) C(8) 1.3944591900604 1_555 1_555 yes
N(4) C(9) 1.3706588845632 1_555 1_555 yes
N(4) H(4N) 1.0141989534871 1_555 1_555 yes
C(1) C(2) 1.3918725682803 1_555 1_555 yes
C(1) C(6) 1.3870550818939 1_555 1_555 yes
C(2) C(3) 1.4017240258926 1_555 1_555 yes
C(2) H(2) 1.0821538313173 1_555 1_555 yes
C(3) C(4) 1.4058846008741 1_555 1_555 yes
C(4) C(5) 1.3883751535421 1_555 1_555 yes
C(4) H(4) 1.0826715009858 1_555 1_555 yes
C(5) C(6) 1.3987396558058 1_555 1_555 yes
C(5) H(5) 1.0820310002952 1_555 1_555 yes
C(6) H(6) 1.082305644969 1_555 1_555 yes
C(9) C(10) 1.5175957138878 1_555 1_555 yes
C(10) H(10A) 1.0930463843956 1_555 1_555 yes
C(10) H(10B) 1.0906737798667 1_555 1_555 yes
C(11) H(11A) 1.0781679848158 1_555 1_555 yes
C(11) H(11B) 1.0755957050447 1_555 1_555 yes
C(11) H(11C) 1.0759633330399 1_555 1_555 yes

loop_
_geom_torsion_atom_site_label_1
_geom_torsion_atom_site_label_2
_geom_torsion_atom_site_label_3
_geom_torsion_atom_site_label_4
_geom_torsion
_geom_torsion_site_symmetry_1
_geom_torsion_site_symmetry_2
_geom_torsion_site_symmetry_3
_geom_torsion_site_symmetry_4
_geom_torsion_publ_flag
C(3) N(1) C(7) O(1) -1.7356693548812 1_555 1_555 1_555 1_555 yes
C(3) N(1) C(7) N(2) 179.06196171764 1_555 1_555 1_555 1_555 yes
C(7) N(1) C(3) C(2) -4.0142007575306 1_555 1_555 1_555 1_555 yes
C(7) N(1) C(3) C(4) 177.00781257056 1_555 1_555 1_555 1_555 yes
H(1N) N(1) C(3) C(2) 173.74564642859 1_555 1_555 1_555 1_555 yes
H(1N) N(1) C(3) C(4) -5.2323444455293 1_555 1_555 1_555 1_555 yes
H(1N) N(1) C(7) O(1) -179.54228192751 1_555 1_555 1_555 1_555 yes
H(1N) N(1) C(7) N(2) 1.2553491450098 1_555 1_555 1_555 1_555 yes
C(8) N(2) C(7) O(1) 6.96718951336 1_555 1_555 1_555 1_555 yes
C(8) N(2) C(7) N(1) -173.87286915024 1_555 1_555 1_555 1_555 yes
C(7) N(2) C(8) N(3) 179.11771785972 1_555 1_555 1_555 1_555 yes
C(7) N(2) C(8) N(4) -0.33918160175179 1_555 1_555 1_555 1_555 yes
C(10) N(3) C(8) N(2) 178.6055848168 1_555 1_555 1_555 1_555 yes
C(10) N(3) C(8) N(4) -1.8397394129185 1_555 1_555 1_555 1_555 yes
C(8) N(3) C(10) C(9) -0.35773256277955 1_555 1_555 1_555 1_555 yes
C(8) N(3) C(10) H(10A) 117.04981671638 1_555 1_555 1_555 1_555 yes
C(8) N(3) C(10) H(10B) -119.67762595434 1_555 1_555 1_555 1_555 yes
C(11) N(3) C(8) N(2) 4.4922213107864 1_555 1_555 1_555 1_555 yes
C(11) N(3) C(8) N(4) -175.95310291893 1_555 1_555 1_555 1_555 yes
C(8) N(3) C(11) H(11A) -143.28631778987 1_555 1_555 1_555 1_555 yes
C(8) N(3) C(11) H(11B) 99.077267006417 1_555 1_555 1_555 1_555 yes
C(8) N(3) C(11) H(11C) -22.098439449267 1_555 1_555 1_555 1_555 yes
C(11) N(3) C(10) C(9) 173.84188853278 1_555 1_555 1_555 1_555 yes
C(11) N(3) C(10) H(10A) -68.750566390268 1_555 1_555 1_555 1_555 yes
C(11) N(3) C(10) H(10B) 54.521995141219 1_555 1_555 1_555 1_555 yes
C(10) N(3) C(11) H(11A) 43.277479714065 1_555 1_555 1_555 1_555 yes
C(10) N(3) C(11) H(11B) -74.358939691862 1_555 1_555 1_555 1_555 yes
C(10) N(3) C(11) H(11C) 164.46535805466 1_555 1_555 1_555 1_555 yes
C(8) N(4) C(9) O(2) 175.66569369995 1_555 1_555 1_555 1_555 yes
C(9) N(4) C(8) N(2) -176.8939109168 1_555 1_555 1_555 1_555 yes
C(9) N(4) C(8) N(3) 3.5851397402277 1_555 1_555 1_555 1_555 yes
C(8) N(4) C(9) C(10) -3.7174383111284 1_555 1_555 1_555 1_555 yes
H(4N) N(4) C(8) N(2) -3.6629464024818 1_555 1_555 1_555 1_555 yes
H(4N) N(4) C(8) N(3) 176.81610425455 1_555 1_555 1_555 1_555 yes
H(4N) N(4) C(9) O(2) 3.3187444943427 1_555 1_555 1_555 1_555 yes
H(4N) N(4) C(9) C(10) -176.06438751674 1_555 1_555 1_555 1_555 yes
CL(1) C(1) C(2) C(3) 177.66640547518 1_555 1_555 1_555 1_555 yes
CL(1) C(1) C(2) H(2) -4.7328394278066 1_555 1_555 1_555 1_555 yes
CL(1) C(1) C(6) C(5) -177.1711081429 1_555 1_555 1_555 1_555 yes
CL(1) C(1) C(6) H(6) 2.1375726806946 1_555 1_555 1_555 1_555 yes
C(6) C(1) C(2) C(3) -0.76974552016615 1_555 1_555 1_555 1_555 yes
C(2) C(1) C(6) C(5) 1.2476625269243 1_555 1_555 1_555 1_555 yes
C(6) C(1) C(2) H(2) 176.83101377906 1_555 1_555 1_555 1_555 yes
C(2) C(1) C(6) H(6) -179.44366085169 1_555 1_555 1_555 1_555 yes
C(1) C(2) C(3) N(1) -179.21705240211 1_555 1_555 1_555 1_555 yes
C(1) C(2) C(3) C(4) -0.26626148248459 1_555 1_555 1_555 1_555 yes
H(2) C(2) C(3) N(1) 3.2069886137536 1_555 1_555 1_555 1_555 yes
H(2) C(2) C(3) C(4) -177.84222466883 1_555 1_555 1_555 1_555 yes
N(1) C(3) C(4) C(5) 179.80671285508 1_555 1_555 1_555 1_555 yes
N(1) C(3) C(4) H(4) 1.2291323354655 1_555 1_555 1_555 1_555 yes
C(2) C(3) C(4) C(5) 0.78243318647532 1_555 1_555 1_555 1_555 yes
C(2) C(3) C(4) H(4) -177.79514733314 1_555 1_555 1_555 1_555 yes
C(3) C(4) C(5) C(6) -0.29204176139741 1_555 1_555 1_555 1_555 yes
C(3) C(4) C(5) H(5) -175.46230631219 1_555 1_555 1_555 1_555 yes
H(4) C(4) C(5) C(6) 178.23761254076 1_555 1_555 1_555 1_555 yes
H(4) C(4) C(5) H(5) 3.0673479899631 1_555 1_555 1_555 1_555 yes
C(4) C(5) C(6) C(1) -0.6956656158342 1_555 1_555 1_555 1_555 yes
C(4) C(5) C(6) H(6) -179.99238973764 1_555 1_555 1_555 1_555 yes
H(5) C(5) C(6) C(1) 174.84118168482 1_555 1_555 1_555 1_555 yes
H(5) C(5) C(6) H(6) -4.4555424368836 1_555 1_555 1_555 1_555 yes
O(2) C(9) C(10) N(3) -176.95156691709 1_555 1_555 1_555 1_555 yes
O(2) C(9) C(10) H(10A) 62.078267183518 1_555 1_555 1_555 1_555 yes
O(2) C(9) C(10) H(10B) -56.179423942887 1_555 1_555 1_555 1_555 yes
N(4) C(9) C(10) N(3) 2.4332533857649 1_555 1_555 1_555 1_555 yes
N(4) C(9) C(10) H(10A) -118.53691671583 1_555 1_555 1_555 1_555 yes
N(4) C(9) C(10) H(10B) 123.20539635997 1_555 1_555 1_555 1_555 yes
